data_2017944
loop_
_publ_author_name
'Simmons, Trevor R.'
'Pickett, Christopher J.'
'Wright, Joseph A.'

_publ_section_title
;
 The mixed diol--dithiol 2,2-bis(sulfanylmethyl)propane-1,3-diol:
 characterization of key intermediates on a new synthetic pathway
;
_journal_coeditor_code SK3390
_journal_issue 1
_journal_name_full 'Acta Crystallographica Section C'
_journal_page_first o1
_journal_page_last o5
_journal_paper_doi 10.1107/S0108270110049371
_journal_volume 67
_journal_year 2011
_chemical_formula_iupac 'C5 H10 Cl2 O2'
_chemical_formula_moiety 'C5 H10 Cl2 O2'
_chemical_formula_sum 'C5 H10 Cl2 O2'
_chemical_formula_weight 173.03
_chemical_name_systematic
;
2,2-bis(chloromethyl)propane-1,3-diol
;
_space_group_IT_number 9
_symmetry_cell_setting monoclinic
_symmetry_space_group_name_Hall 'C -2yc'
_symmetry_space_group_name_H-M 'C 1 c 1'
_atom_sites_solution_hydrogens geom
_atom_sites_solution_primary direct
_atom_sites_solution_secondary difmap
_cell_angle_alpha 90.00
_cell_angle_beta 96.617(5)
_cell_angle_gamma 90.00
_cell_formula_units_Z 4
_cell_length_a 6.1635(3)
_cell_length_b 19.6495(10)
_cell_length_c 6.3889(4)
_cell_measurement_reflns_used 3911
_cell_measurement_temperature 140(2)
_cell_measurement_theta_max 28.9971
_cell_measurement_theta_min 3.4750
_cell_volume 768.60(7)
_computing_cell_refinement 'CrysAlis Pro (Oxford Diffraction, 2009)'
_computing_data_collection 'CrysAlis Pro (Oxford Diffraction, 2009)'
_computing_data_reduction 'CrysAlis Pro (Oxford Diffraction, 2009)'
_computing_molecular_graphics 'ORTEP-3 (Farrugia, 1997)'
_computing_publication_material
;
SHELXL97 (Sheldrick, 2008), enCIFer (Allen <i>et al.</i>, 2004)
and
publCIF (Westrip, 2010)
;
_computing_structure_refinement 'SHELXL97 (Sheldrick, 2008)'
_computing_structure_solution 'SIR92 (Altomare <i>et al.</i>, 1993)'
_diffrn_ambient_temperature 140(2)
_diffrn_detector_area_resol_mean 16.0050
_diffrn_measured_fraction_theta_full 0.993
_diffrn_measured_fraction_theta_max 0.993
_diffrn_measurement_device_type 'Oxford Diffraction Xcalibur 3/CCD'
_diffrn_measurement_method \w
_diffrn_radiation_monochromator graphite
_diffrn_radiation_source 'Enhance (Mo) X-ray Source'
_diffrn_radiation_type 'Mo K\a'
_diffrn_radiation_wavelength 0.71073
_diffrn_reflns_av_R_equivalents 0.0282
_diffrn_reflns_av_sigmaI/netI 0.0227
_diffrn_reflns_limit_h_max 7
_diffrn_reflns_limit_h_min -7
_diffrn_reflns_limit_k_max 25
_diffrn_reflns_limit_k_min -25
_diffrn_reflns_limit_l_max 8
_diffrn_reflns_limit_l_min -7
_diffrn_reflns_number 5628
_diffrn_reflns_theta_full 27.49
_diffrn_reflns_theta_max 27.49
_diffrn_reflns_theta_min 3.49
_diffrn_standards_number 0
_exptl_absorpt_coefficient_mu 0.773
_exptl_absorpt_correction_T_max 1.00000
_exptl_absorpt_correction_T_min 0.77619
_exptl_absorpt_correction_type multi-scan
_exptl_absorpt_process_details '(CrysAlis Pro; Oxford Diffraction, 2009)'
_exptl_crystal_colour colourless
_exptl_crystal_density_diffrn 1.495
_exptl_crystal_density_method 'not measured'
_exptl_crystal_description prism
_exptl_crystal_F_000 360
_exptl_crystal_size_max 0.40
_exptl_crystal_size_mid 0.20
_exptl_crystal_size_min 0.10
_refine_diff_density_max 0.461
_refine_diff_density_min -0.231
_refine_ls_abs_structure_details 'Flack (1983), <b>???? Friedel pairs</b>'
_refine_ls_abs_structure_Flack 0.43(6)
_refine_ls_extinction_method none
_refine_ls_goodness_of_fit_ref 1.083
_refine_ls_hydrogen_treatment mixed
_refine_ls_matrix_type full
_refine_ls_number_parameters 91
_refine_ls_number_reflns 1707
_refine_ls_number_restraints 2
_refine_ls_restrained_S_all 1.083
_refine_ls_R_factor_all 0.0299
_refine_ls_R_factor_gt 0.0277
_refine_ls_shift/su_max 0.000
_refine_ls_shift/su_mean 0.000
_refine_ls_structure_factor_coef Fsqd
_refine_ls_weighting_details 'calc w=1/[\s^2^(Fo^2^)+(0.0513P)^2^+0.0128P] where P=(Fo^2^+2Fc^2^)/3'
_refine_ls_weighting_scheme calc
_refine_ls_wR_factor_gt 0.0743
_refine_ls_wR_factor_ref 0.0748
_reflns_number_gt 1609
_reflns_number_total 1707
_reflns_threshold_expression I>2\s(I)
_cod_data_source_file sk3390.cif
_cod_data_source_block VI
_cod_original_sg_symbol_H-M 'C c'
_cod_database_code 2017944
_cod_database_fobs_code 2017944

loop_
_symmetry_equiv_pos_as_xyz
'x, y, z'
'x, -y, z+1/2'
'x+1/2, y+1/2, z'
'x+1/2, -y+1/2, z+1/2'

loop_
_atom_site_type_symbol
_atom_site_label
_atom_site_fract_x
_atom_site_fract_y
_atom_site_fract_z
_atom_site_U_iso_or_equiv
_atom_site_adp_type
_atom_site_calc_flag
_atom_site_refinement_flags
_atom_site_occupancy
_atom_site_disorder_assembly
_atom_site_disorder_group
C C1 0.7909(3) 0.13770(10) 0.5028(3) 0.0197(4) Uani d . 1 . .
C C2 0.9249(3) 0.20254(11) 0.5065(3) 0.0275(4) Uani d . 1 . .
H H2A 0.8264 0.2418 0.4731 0.033 Uiso calc R 1 . .
H H2B 1.0021 0.2094 0.6496 0.033 Uiso calc R 1 . .
C C3 0.6142(3) 0.14634(11) 0.6516(3) 0.0280(4) Uani d . 1 . .
H H3A 0.5287 0.1038 0.6547 0.034 Uiso calc R 1 . .
H H3B 0.6839 0.1556 0.7962 0.034 Uiso calc R 1 . .
C C4 0.9320(3) 0.07572(11) 0.5656(4) 0.0288(4) Uani d . 1 . .
H H4A 1.0376 0.0692 0.4617 0.035 Uiso calc R 1 . .
H H4B 0.8378 0.0348 0.5617 0.035 Uiso calc R 1 . .
C C5 0.6855(4) 0.12745(11) 0.2759(3) 0.0296(4) Uani d . 1 . .
H H5A 0.8021 0.1209 0.1834 0.035 Uiso calc R 1 . .
H H5B 0.6039 0.1691 0.2288 0.035 Uiso calc R 1 . .
O O2 1.0828(2) 0.19936(9) 0.3555(2) 0.0318(4) Uani d . 1 . .
O O3 0.4718(2) 0.20143(9) 0.5815(3) 0.0313(3) Uani d . 1 . .
Cl Cl4 1.07971(8) 0.08378(3) 0.82505(8) 0.03635(16) Uani d . 1 . .
Cl Cl5 0.50322(9) 0.05610(3) 0.24649(9) 0.04208(18) Uani d . 1 . .
H H2 1.202(6) 0.1957(16) 0.404(6) 0.045(8) Uiso d . 1 . .
H H3 0.501(5) 0.2310(14) 0.648(5) 0.041(9) Uiso d . 1 . .

loop_
_atom_site_aniso_label
_atom_site_aniso_U_11
_atom_site_aniso_U_22
_atom_site_aniso_U_33
_atom_site_aniso_U_12
_atom_site_aniso_U_13
_atom_site_aniso_U_23
C1 0.0210(8) 0.0181(9) 0.0198(9) 0.0009(7) 0.0013(6) -0.0004(7)
C2 0.0250(9) 0.0252(10) 0.0322(10) 0.0003(8) 0.0028(8) 0.0028(8)
C3 0.0248(9) 0.0331(10) 0.0262(10) 0.0019(8) 0.0038(7) -0.0004(8)
C4 0.0274(10) 0.0277(11) 0.0309(10) 0.0045(8) 0.0017(8) 0.0022(9)
C5 0.0323(11) 0.0319(10) 0.0237(10) 0.0029(9) -0.0001(8) -0.0016(8)
O2 0.0194(7) 0.0400(9) 0.0358(9) -0.0019(7) 0.0025(7) 0.0163(7)
O3 0.0212(7) 0.0334(8) 0.0380(8) 0.0067(6) -0.0019(6) -0.0129(7)
Cl4 0.0293(2) 0.0435(3) 0.0342(3) 0.0032(2) -0.00512(19) 0.0152(2)
Cl5 0.0386(3) 0.0383(3) 0.0456(4) -0.0059(3) -0.0110(3) -0.0130(2)

loop_
_atom_type_symbol
_atom_type_description
_atom_type_scat_dispersion_real
_atom_type_scat_dispersion_imag
_atom_type_scat_source
C C 0.0033 0.0016 'International Tables Vol C Tables 4.2.6.8 and 6.1.1.4'
H H 0.0000 0.0000 'International Tables Vol C Tables 4.2.6.8 and 6.1.1.4'
O O 0.0106 0.0060 'International Tables Vol C Tables 4.2.6.8 and 6.1.1.4'
Cl Cl 0.1484 0.1585 'International Tables Vol C Tables 4.2.6.8 and 6.1.1.4'

loop_
_geom_angle_atom_site_label_1
_geom_angle_atom_site_label_2
_geom_angle_atom_site_label_3
_geom_angle_site_symmetry_1
_geom_angle_site_symmetry_3
_geom_angle
_geom_angle_publ_flag
C2 C1 C4 . . 111.96(16) ?
C2 C1 C5 . . 107.21(16) ?
C4 C1 C5 . . 108.12(16) ?
C2 C1 C3 . . 108.74(16) ?
C4 C1 C3 . . 110.46(16) ?
C5 C1 C3 . . 110.30(16) ?
O2 C2 C1 . . 111.09(17) ?
O2 C2 H2A . . 109.4 ?
C1 C2 H2A . . 109.4 ?
O2 C2 H2B . . 109.4 ?
C1 C2 H2B . . 109.4 ?
H2A C2 H2B . . 108.0 ?
O3 C3 C1 . . 110.03(16) ?
O3 C3 H3A . . 109.7 ?
C1 C3 H3A . . 109.7 ?
O3 C3 H3B . . 109.7 ?
C1 C3 H3B . . 109.7 ?
H3A C3 H3B . . 108.2 ?
C1 C4 Cl4 . . 112.59(14) ?
C1 C4 H4A . . 109.1 ?
Cl4 C4 H4A . . 109.1 ?
C1 C4 H4B . . 109.1 ?
Cl4 C4 H4B . . 109.1 ?
H4A C4 H4B . . 107.8 ?
C1 C5 Cl5 . . 113.23(14) ?
C1 C5 H5A . . 108.9 ?
Cl5 C5 H5A . . 108.9 ?
C1 C5 H5B . . 108.9 ?
Cl5 C5 H5B . . 108.9 ?
H5A C5 H5B . . 107.7 ?
C2 O2 H2 . . 115(3) ?
C3 O3 H3 . . 109(2) ?

loop_
_geom_bond_atom_site_label_1
_geom_bond_atom_site_label_2
_geom_bond_site_symmetry_2
_geom_bond_distance
_geom_bond_publ_flag
C1 C2 . 1.517(3) ?
C1 C4 . 1.524(3) ?
C1 C5 . 1.532(3) ?
C1 C3 . 1.535(3) ?
C2 O2 . 1.449(2) ?
C2 H2A . 0.9900 ?
C2 H2B . 0.9900 ?
C3 O3 . 1.433(3) ?
C3 H3A . 0.9900 ?
C3 H3B . 0.9900 ?
C4 Cl4 . 1.804(2) ?
C4 H4A . 0.9900 ?
C4 H4B . 0.9900 ?
C5 Cl5 . 1.793(2) ?
C5 H5A . 0.9900 ?
C5 H5B . 0.9900 ?
O2 H2 . 0.77(4) ?
O3 H3 . 0.73(3) ?

loop_
_geom_hbond_atom_site_label_D
_geom_hbond_atom_site_label_H
_geom_hbond_atom_site_label_A
_geom_hbond_site_symmetry_A
_geom_hbond_distance_DH
_geom_hbond_distance_HA
_geom_hbond_distance_DA
_geom_hbond_angle_DHA
O2 H2 O3 1_655 0.77(4) 1.91(4) 2.653(2) 165(3)
O3 H3 O2 4_455 0.73(3) 1.93(3) 2.657(2) 172(3)

loop_
_geom_torsion_atom_site_label_1
_geom_torsion_atom_site_label_2
_geom_torsion_atom_site_label_3
_geom_torsion_atom_site_label_4
_geom_torsion_site_symmetry_1
_geom_torsion_site_symmetry_2
_geom_torsion_site_symmetry_3
_geom_torsion_site_symmetry_4
_geom_torsion
_geom_torsion_publ_flag
C4 C1 C2 O2 . . . . 62.4(2) ?
C5 C1 C2 O2 . . . . -56.0(2) ?
C3 C1 C2 O2 . . . . -175.26(17) ?
C2 C1 C3 O3 . . . . 61.3(2) ?
C4 C1 C3 O3 . . . . -175.44(16) ?
C5 C1 C3 O3 . . . . -56.0(2) ?
C2 C1 C4 Cl4 . . . . 58.46(19) ?
C5 C1 C4 Cl4 . . . . 176.34(14) ?
C3 C1 C4 Cl4 . . . . -62.88(19) ?
C2 C1 C5 Cl5 . . . . -175.51(13) ?
C4 C1 C5 Cl5 . . . . 63.61(18) ?
C3 C1 C5 Cl5 . . . . -57.26(19) ?

loop_
_cod_related_entry_id
_cod_related_entry_database
_cod_related_entry_code
1 ChemSpider 64837
